data_1505052
loop_
_publ_author_name
'Santos, C.S.'
'Rivera-Rubero, S.'
'Dibrov, S.'
'Baldelli, S.'

_publ_section_title
;
 Ions at the Surface of a Room-Temperature Ionic Liquid
;
_journal_issue 21
_journal_name_full 'Journal of Physical Chemistry C'
_journal_page_first 7682
_journal_paper_doi 10.1021/jp0652751
_journal_volume 111
_journal_year 2007
_chemical_formula_sum 'C9 H18 N2 O4 S'
_chemical_formula_weight 250.31
_chemical_name_systematic
; 
 ? 
;
_space_group_IT_number 14
_symmetry_cell_setting monoclinic
_symmetry_space_group_name_Hall '-P 2ybc'
_symmetry_space_group_name_H-M 'P 1 21/c 1'
_atom_sites_solution_hydrogens geom
_atom_sites_solution_primary direct
_atom_sites_solution_secondary difmap
_audit_creation_method SHELXL-97
_cell_angle_alpha 90.00
_cell_angle_beta 113.38(5)
_cell_angle_gamma 90.00
_cell_formula_units_Z 4
_cell_length_a 8.624(15)
_cell_length_b 20.82(4)
_cell_length_c 7.967(14)
_cell_measurement_temperature 173(2)
_cell_volume 1313(4)
_computing_cell_refinement 'SAINT V6.28 (BrukerAXS, 1997-2001)'
_computing_data_collection 'SMART V5.630 (BrukerAXS, 1997-2001)'
_computing_data_reduction 'SAINT & SADABS V2.06, Bruker AXS 2003)'
_computing_molecular_graphics 'XP V5.06 (BrukerAXS, 1997-99)'
_computing_publication_material 'SHELXTL, XCIF V5.05 (BrukerAXS, 1997-99)'
_computing_structure_refinement 'SHELXTL v. 6.12, Bruker AXS 2003)'
_computing_structure_solution 'SHELXTL v. 6.12, Bruker AXS 2003)'
_diffrn_ambient_temperature 173(2)
_diffrn_measured_fraction_theta_full 0.968
_diffrn_measured_fraction_theta_max 0.968
_diffrn_measurement_device_type 'Siemens SMART'
_diffrn_measurement_method 'omega-scan, full sphere'
_diffrn_radiation_monochromator graphite
_diffrn_radiation_source 'fine-focus sealed tube'
_diffrn_radiation_type MoK\a
_diffrn_radiation_wavelength 0.71073
_diffrn_reflns_av_R_equivalents 0.1341
_diffrn_reflns_av_sigmaI/netI 0.0943
_diffrn_reflns_limit_h_max 7
_diffrn_reflns_limit_h_min -7
_diffrn_reflns_limit_k_max 18
_diffrn_reflns_limit_k_min -18
_diffrn_reflns_limit_l_max 7
_diffrn_reflns_limit_l_min -7
_diffrn_reflns_number 4506
_diffrn_reflns_theta_full 18.73
_diffrn_reflns_theta_max 18.73
_diffrn_reflns_theta_min 1.96
_exptl_absorpt_coefficient_mu 0.249
_exptl_absorpt_correction_type multi-scan
_exptl_absorpt_process_details '(SADABS; Bruker, 2003)'
_exptl_crystal_colour colorless
_exptl_crystal_density_diffrn 1.266
_exptl_crystal_density_method 'not measured'
_exptl_crystal_F_000 536
_exptl_crystal_size_max 0.5
_exptl_crystal_size_mid 0.4
_exptl_crystal_size_min 0.2
_refine_diff_density_max 0.319
_refine_diff_density_min -0.326
_refine_diff_density_rms 0.084
_refine_ls_extinction_method none
_refine_ls_goodness_of_fit_ref 0.959
_refine_ls_hydrogen_treatment constr
_refine_ls_matrix_type full
_refine_ls_number_parameters 148
_refine_ls_number_reflns 983
_refine_ls_number_restraints 0
_refine_ls_restrained_S_all 0.959
_refine_ls_R_factor_all 0.0929
_refine_ls_R_factor_gt 0.0627
_refine_ls_shift/su_max 0.040
_refine_ls_shift/su_mean 0.003
_refine_ls_structure_factor_coef Fsqd
_refine_ls_weighting_details 'calc w=1/[\s^2^(Fo^2^)+(0.1113P)^2^+0.0000P] where P=(Fo^2^+2Fc^2^)/3'
_refine_ls_weighting_scheme calc
_refine_ls_wR_factor_gt 0.1626
_refine_ls_wR_factor_ref 0.1839
_reflns_number_gt 633
_reflns_number_total 983
_reflns_threshold_expression >2sigma(I)
_cod_data_source_file jp0652751si20070206_102555.cif
_cod_data_source_block
;
;
_cod_original_sg_symbol_H-M P2(1)/c
_cod_database_code 1505052

loop_
_symmetry_equiv_pos_as_xyz
'x, y, z'
'-x, y+1/2, -z+1/2'
'-x, -y, -z'
'x, -y-1/2, z-1/2'

loop_
_atom_site_label
_atom_site_type_symbol
_atom_site_fract_x
_atom_site_fract_y
_atom_site_fract_z
_atom_site_U_iso_or_equiv
_atom_site_adp_type
_atom_site_occupancy
_atom_site_symmetry_multiplicity
_atom_site_calc_flag
_atom_site_refinement_flags
S1 S 0.3644(3) 0.38355(11) 0.2705(3) 0.0343(9) Uani 1 1 d .
O1 O 0.2530(7) 0.4106(3) 0.3487(7) 0.0474(18) Uani 1 1 d .
O2 O 0.4943(7) 0.4285(3) 0.2658(7) 0.0494(18) Uani 1 1 d .
O3 O 0.2730(7) 0.3495(3) 0.0991(7) 0.0534(19) Uani 1 1 d .
N1 N 0.4084(8) 0.5775(3) 0.1580(10) 0.0285(18) Uani 1 1 d .
C1 C 0.5952(10) 0.5726(4) 0.2001(11) 0.044(3) Uani 1 1 d .
H1A H 0.6598 0.5772 0.3321 0.065 Uiso 1 1 calc R
H1B H 0.6274 0.6067 0.1354 0.065 Uiso 1 1 calc R
H1C H 0.6194 0.5307 0.1601 0.065 Uiso 1 1 calc R
O4 O 0.4821(7) 0.3309(3) 0.4133(8) 0.059(2) Uani 1 1 d .
C6 C 0.0702(10) 0.5981(4) 0.4311(11) 0.040(3) Uani 1 1 d .
H6A H 0.1848 0.5892 0.5243 0.047 Uiso 1 1 calc R
H6B H -0.0121 0.5854 0.4833 0.047 Uiso 1 1 calc R
N2 N 0.1680(9) 0.5702(3) 0.1832(10) 0.0304(19) Uani 1 1 d .
C4 C 0.1355(12) 0.5925(4) 0.0084(12) 0.037(2) Uani 1 1 d .
H4 H 0.0281 0.6034 -0.0827 0.045 Uiso 1 1 calc R
C7 C 0.0533(12) 0.6709(4) 0.3919(11) 0.044(3) Uani 1 1 d .
H7A H 0.1378 0.6840 0.3433 0.053 Uiso 1 1 calc R
H7B H -0.0603 0.6798 0.2966 0.053 Uiso 1 1 calc R
C5 C 0.0409(10) 0.5571(4) 0.2635(11) 0.037(2) Uani 1 1 d .
H5A H 0.0467 0.5112 0.2977 0.044 Uiso 1 1 calc R
H5B H -0.0738 0.5657 0.1700 0.044 Uiso 1 1 calc R
C8 C 0.0788(12) 0.7112(5) 0.5626(12) 0.065(3) Uani 1 1 d .
H8A H 0.0123 0.6927 0.6259 0.097 Uiso 1 1 calc R
H8B H 0.0417 0.7553 0.5260 0.097 Uiso 1 1 calc R
H8C H 0.1987 0.7111 0.6448 0.097 Uiso 1 1 calc R
C3 C 0.2856(14) 0.5959(4) -0.0082(12) 0.039(2) Uani 1 1 d .
H3 H 0.3031 0.6085 -0.1140 0.047 Uiso 1 1 calc R
C2 C 0.3363(12) 0.5610(4) 0.2699(11) 0.028(2) Uani 1 1 d .
H2 H 0.3931 0.5454 0.3910 0.033 Uiso 1 1 calc R
C9 C 0.3985(12) 0.2759(5) 0.4531(14) 0.068(3) Uani 1 1 d .
H9A H 0.3264 0.2905 0.5146 0.102 Uiso 1 1 calc R
H9B H 0.4836 0.2460 0.5329 0.102 Uiso 1 1 calc R
H9C H 0.3290 0.2542 0.3388 0.102 Uiso 1 1 calc R

loop_
_atom_site_aniso_label
_atom_site_aniso_U_11
_atom_site_aniso_U_22
_atom_site_aniso_U_33
_atom_site_aniso_U_23
_atom_site_aniso_U_13
_atom_site_aniso_U_12
S1 0.0406(17) 0.0372(16) 0.0208(15) 0.0032(13) 0.0076(13) 0.0047(14)
O1 0.055(4) 0.057(4) 0.042(4) -0.005(3) 0.032(4) 0.012(3)
O2 0.039(4) 0.056(4) 0.051(4) 0.002(3) 0.015(3) -0.012(3)
O3 0.064(4) 0.051(4) 0.031(4) -0.006(3) 0.004(3) -0.003(3)
N1 0.028(5) 0.036(4) 0.020(5) -0.002(4) 0.008(5) -0.002(4)
C1 0.045(7) 0.056(6) 0.030(5) 0.002(5) 0.015(5) -0.009(5)
O4 0.054(4) 0.048(4) 0.052(4) 0.018(3) -0.002(4) 0.001(4)
C6 0.044(6) 0.046(7) 0.034(6) -0.002(5) 0.020(5) 0.006(5)
N2 0.028(6) 0.033(5) 0.026(5) -0.003(4) 0.006(4) 0.000(4)
C4 0.028(7) 0.056(7) 0.017(6) -0.002(5) -0.002(5) 0.004(5)
C7 0.065(7) 0.037(7) 0.029(6) -0.007(5) 0.016(5) 0.010(5)
C5 0.035(6) 0.040(6) 0.036(6) 0.001(5) 0.015(5) 0.001(5)
C8 0.086(8) 0.052(7) 0.049(7) 0.001(6) 0.019(6) 0.010(6)
C3 0.039(7) 0.056(7) 0.018(6) 0.002(5) 0.007(6) 0.004(5)
C2 0.032(7) 0.032(6) 0.013(5) 0.004(4) 0.003(6) 0.007(4)
C9 0.067(7) 0.069(8) 0.069(7) 0.011(6) 0.028(6) -0.009(6)

loop_
_atom_type_symbol
_atom_type_description
_atom_type_scat_dispersion_real
_atom_type_scat_dispersion_imag
_atom_type_scat_source
C C 0.0033 0.0016 'International Tables Vol C Tables 4.2.6.8 and 6.1.1.4'
H H 0.0000 0.0000 'International Tables Vol C Tables 4.2.6.8 and 6.1.1.4'
N N 0.0061 0.0033 'International Tables Vol C Tables 4.2.6.8 and 6.1.1.4'
O O 0.0106 0.0060 'International Tables Vol C Tables 4.2.6.8 and 6.1.1.4'
S S 0.1246 0.1234 'International Tables Vol C Tables 4.2.6.8 and 6.1.1.4'

loop_
_geom_angle_atom_site_label_1
_geom_angle_atom_site_label_2
_geom_angle_atom_site_label_3
_geom_angle
O1 S1 O3 112.7(4)
O1 S1 O2 113.9(4)
O3 S1 O2 114.7(4)
O1 S1 O4 107.4(4)
O3 S1 O4 106.5(3)
O2 S1 O4 100.2(4)
C2 N1 C3 109.4(7)
C2 N1 C1 125.4(7)
C3 N1 C1 125.1(8)
C9 O4 S1 117.4(6)
C5 C6 C7 113.9(7)
C2 N2 C4 107.9(7)
C2 N2 C5 125.2(8)
C4 N2 C5 126.9(8)
C3 C4 N2 107.2(7)
C8 C7 C6 112.8(7)
N2 C5 C6 112.3(6)
C4 C3 N1 106.9(8)
N1 C2 N2 108.5(7)

loop_
_geom_bond_atom_site_label_1
_geom_bond_atom_site_label_2
_geom_bond_distance
S1 O1 1.450(6)
S1 O3 1.461(6)
S1 O2 1.472(6)
S1 O4 1.616(6)
N1 C2 1.319(10)
N1 C3 1.381(10)
N1 C1 1.512(10)
O4 C9 1.453(10)
C6 C5 1.519(11)
C6 C7 1.542(11)
N2 C2 1.351(9)
N2 C4 1.387(10)
N2 C5 1.497(10)
C4 C3 1.354(11)
C7 C8 1.538(11)

loop_
_cod_related_entry_id
_cod_related_entry_database
_cod_related_entry_code
1 ChemSpider 15999144
